data_4324656
loop_
_publ_author_name
'Albert Escuer'
'Gina Vlahopoulou'
'Spyros P. Perlepes'
'Franz A. Mautner'

_publ_section_title
;
 Trinuclear, Tetranuclear, and Polymeric CuII Complexes from the First Use
 of 2-Pyridylcyanoxime in Transition Metal Chemistry: Synthetic,
 Structural, and Magnetic Studies
;
_journal_name_full 'Inorganic Chemistry'
_journal_page_first 2468
_journal_page_last 2478
_journal_paper_doi 10.1021/ic102286r
_journal_volume 50
_journal_year 2011
_chemical_formula_moiety '3(C42 H30 Cu4 N6 O12), 2(C H1.50 N0.50)'
_chemical_formula_sum 'C128 H93 Cu12 N19 O36'
_chemical_formula_weight 3235.82
_chemical_name_common '[Cu4(C5H5CO2)4(CN-py-NO)2(OH)2]3(CH3CN)'
_chemical_name_systematic
; 
 ? 
;
_space_group_IT_number 2
_symmetry_cell_setting triclinic
_symmetry_space_group_name_Hall '-P 1'
_symmetry_space_group_name_H-M 'P -1'
_atom_sites_solution_hydrogens geom
_atom_sites_solution_primary direct
_atom_sites_solution_secondary difmap
_audit_creation_method SHELXL
_cell_angle_alpha 80.00(3)
_cell_angle_beta 78.65(3)
_cell_angle_gamma 77.25(2)
_cell_formula_units_Z 1
_cell_length_a 13.546(2)
_cell_length_b 15.635(2)
_cell_length_c 16.036(3)
_cell_measurement_reflns_used 200
_cell_measurement_temperature 100(2)
_cell_measurement_theta_max 25.00
_cell_measurement_theta_min 1.50
_cell_volume 3217.5(10)
_computing_cell_refinement 'Bruker SAINT (1998)'
_computing_data_collection 'Bruker SMART (1998)'
_computing_data_reduction 'Bruker SHELXTL'
_computing_molecular_graphics 'SHELXTL/PC v.5.03 (Sheldrick, 1995)'
_computing_publication_material 'SHELXTL/PC v.5.03 (Sheldrick, 1995)'
_computing_structure_refinement 'SHELXL-93 (Sheldrick, 1993)'
_computing_structure_solution 'SHELXS-86 (Sheldrick, 1990)'
_diffrn_ambient_temperature 100(2)
_diffrn_measured_fraction_theta_full 0.982
_diffrn_measured_fraction_theta_max 0.982
_diffrn_measurement_device 'Bruker P4'
_diffrn_measurement_method \w-scans
_diffrn_radiation_monochromator graphite
_diffrn_radiation_source 'fine-focus sealed tube'
_diffrn_radiation_type MoK\a
_diffrn_radiation_wavelength 0.71073
_diffrn_reflns_av_R_equivalents 0.0814
_diffrn_reflns_av_sigmaI/netI 0.1419
_diffrn_reflns_limit_h_max 16
_diffrn_reflns_limit_h_min -16
_diffrn_reflns_limit_k_max 19
_diffrn_reflns_limit_k_min -19
_diffrn_reflns_limit_l_max 20
_diffrn_reflns_limit_l_min -20
_diffrn_reflns_number 25410
_diffrn_reflns_theta_full 26.37
_diffrn_reflns_theta_max 26.37
_diffrn_reflns_theta_min 1.31
_exptl_absorpt_coefficient_mu 2.027
_exptl_absorpt_correction_T_max 0.783
_exptl_absorpt_correction_T_min 0.587
_exptl_absorpt_correction_type empirical
_exptl_absorpt_process_details SADABS
_exptl_crystal_colour blue
_exptl_crystal_density_diffrn 1.670
_exptl_crystal_description irregular
_exptl_crystal_F_000 1630
_exptl_crystal_size_max 0.30
_exptl_crystal_size_mid 0.20
_exptl_crystal_size_min 0.12
_refine_diff_density_max 1.115
_refine_diff_density_min -0.809
_refine_diff_density_rms 0.175
_refine_ls_extinction_method none
_refine_ls_goodness_of_fit_all 1.114
_refine_ls_goodness_of_fit_ref 1.282
_refine_ls_matrix_type full
_refine_ls_number_parameters 893
_refine_ls_number_reflns 12918
_refine_ls_number_restraints 0
_refine_ls_restrained_S_all 1.114
_refine_ls_restrained_S_gt 1.281
_refine_ls_R_factor_all 0.1254
_refine_ls_R_factor_gt 0.0748
_refine_ls_shift/su_max 0.000
_refine_ls_shift/su_mean 0.000
_refine_ls_structure_factor_coef Fsqd
_refine_ls_weighting_details 'calc w=1/[\s^2^(Fo^2^)+(0.0812P)^2^+8.2753P] where P=(Fo^2^+2Fc^2^)/3'
_refine_ls_weighting_scheme calc
_refine_ls_wR_factor_all 0.2002
_refine_ls_wR_factor_ref 0.1781
_reflns_number_gt 9122
_reflns_number_total 12919
_reflns_threshold_expression >2sigma(I)
_cod_data_source_file ic102286r_si_001_3.cif
_cod_data_source_block tz4k
_cod_database_code 4324656

loop_
_symmetry_equiv_pos_as_xyz
'x, y, z'
'-x, -y, -z'

loop_
_atom_site_aniso_label
_atom_site_aniso_U_11
_atom_site_aniso_U_22
_atom_site_aniso_U_33
_atom_site_aniso_U_23
_atom_site_aniso_U_13
_atom_site_aniso_U_12
Cu1 0.0190(3) 0.0113(3) 0.0151(3) 0.0029(2) -0.0037(2) -0.0022(2)
Cu2 0.0217(3) 0.0146(3) 0.0147(3) 0.0017(2) -0.0040(2) -0.0035(2)
Cu3 0.0185(3) 0.0136(3) 0.0158(3) 0.0034(2) -0.0052(2) -0.0013(2)
Cu4 0.0202(3) 0.0112(3) 0.0168(3) 0.0040(2) -0.0060(2) -0.0026(2)
Cu5 0.0221(3) 0.0136(3) 0.0165(3) 0.0031(2) -0.0067(2) -0.0032(2)
Cu6 0.0261(3) 0.0156(3) 0.0196(3) 0.0009(2) -0.0111(2) -0.0011(2)
O13 0.021(2) 0.017(2) 0.019(2) -0.0012(14) -0.0029(14) -0.0024(14)
O19 0.022(2) 0.015(2) 0.017(2) 0.0067(14) -0.0049(14) -0.0020(14)
O11 0.023(2) 0.012(2) 0.025(2) 0.0030(14) -0.0097(15) 0.0016(14)
O4 0.018(2) 0.0114(15) 0.025(2) -0.0039(13) -0.0059(14) 0.0037(14)
O2 0.012(2) 0.024(2) 0.023(2) -0.0005(14) -0.0078(14) 0.0042(14)
N7 0.014(2) 0.011(2) 0.023(2) -0.008(2) -0.002(2) -0.001(2)
O3 0.030(2) 0.015(2) 0.015(2) 0.0072(13) -0.0070(14) -0.0051(14)
O15 0.020(2) 0.014(2) 0.015(2) 0.0008(13) -0.0023(14) -0.0020(14)
O10 0.023(2) 0.013(2) 0.024(2) 0.0035(13) -0.0114(14) -0.0045(14)
O17 0.023(2) 0.016(2) 0.023(2) -0.0006(14) -0.0084(14) -0.0017(14)
O9 0.024(2) 0.0085(15) 0.019(2) 0.0041(13) -0.0081(14) 0.0019(14)
O6 0.040(2) 0.018(2) 0.027(2) 0.0008(15) -0.016(2) -0.003(2)
O21 0.032(2) 0.023(2) 0.017(2) 0.0025(14) -0.0099(15) -0.0092(15)
O5 0.025(2) 0.015(2) 0.015(2) 0.0040(13) -0.0093(14) 0.0007(14)
O1 0.020(2) 0.021(2) 0.019(2) -0.0024(14) -0.0043(14) 0.0011(15)
O14 0.024(2) 0.028(2) 0.054(2) -0.021(2) -0.024(2) 0.011(2)
N2 0.022(2) 0.017(2) 0.019(2) -0.001(2) -0.003(2) 0.002(2)
O8 0.023(2) 0.018(2) 0.020(2) -0.0006(14) -0.0044(14) -0.0042(14)
N9 0.020(2) 0.019(2) 0.015(2) 0.003(2) -0.006(2) -0.002(2)
O7 0.021(2) 0.015(2) 0.023(2) -0.0008(14) -0.0035(15) -0.0010(14)
N1 0.023(2) 0.015(2) 0.027(2) 0.003(2) -0.012(2) -0.006(2)
O18 0.029(2) 0.035(2) 0.024(2) 0.005(2) -0.011(2) -0.001(2)
N5 0.024(2) 0.017(2) 0.024(2) 0.000(2) -0.007(2) 0.001(2)
N3 0.019(2) 0.017(2) 0.021(2) 0.002(2) -0.006(2) -0.002(2)
N4 0.048(3) 0.020(2) 0.025(2) 0.002(2) -0.011(2) -0.008(2)
C7 0.013(2) 0.019(2) 0.023(3) -0.001(2) 0.003(2) -0.002(2)
C62 0.010(2) 0.013(2) 0.018(2) 0.002(2) 0.000(2) 0.003(2)
C32 0.021(3) 0.020(2) 0.024(3) -0.001(2) 0.004(2) -0.005(2)
C14 0.024(2) 0.018(2) 0.016(2) 0.000(2) -0.008(2) 0.004(2)
C15 0.016(2) 0.018(2) 0.031(3) -0.005(2) -0.004(2) -0.002(2)
C25 0.016(2) 0.020(2) 0.019(2) -0.002(2) -0.007(2) -0.003(2)
C45 0.014(2) 0.018(2) 0.025(3) -0.002(2) -0.002(2) -0.004(2)
C21 0.039(3) 0.029(3) 0.029(3) 0.001(2) -0.018(2) -0.011(2)
C59 0.017(2) 0.012(2) 0.025(3) 0.006(2) -0.004(2) 0.001(2)
C61 0.021(3) 0.016(2) 0.019(2) 0.002(2) -0.004(2) 0.007(2)
C24 0.029(3) 0.023(3) 0.023(3) -0.006(2) -0.002(2) -0.004(2)
C44 0.019(2) 0.018(2) 0.025(3) -0.007(2) 0.001(2) -0.004(2)
C37 0.024(2) 0.018(2) 0.012(2) 0.001(2) 0.001(2) -0.009(2)
C60 0.012(2) 0.021(2) 0.024(2) -0.004(2) 0.003(2) -0.003(2)
C1 0.036(3) 0.025(3) 0.066(4) -0.018(3) -0.004(3) -0.005(3)
C16 0.010(2) 0.013(2) 0.029(3) -0.001(2) -0.004(2) 0.006(2)
C8 0.031(2) 0.030(2) 0.029(2) 0.013(2) -0.006(2) 0.005(2)
C33 0.017(2) 0.022(2) 0.018(2) 0.000(2) -0.002(2) -0.005(2)
C17 0.016(3) 0.018(2) 0.047(3) -0.008(2) -0.002(2) 0.004(2)
C9 0.021(3) 0.013(2) 0.027(3) 0.003(2) -0.003(2) 0.008(2)
C34 0.022(3) 0.039(3) 0.018(3) -0.002(2) -0.003(2) 0.011(3)
C10 0.030(3) 0.014(3) 0.048(4) 0.006(3) -0.002(3) 0.007(2)
C55 0.022(3) 0.019(2) 0.024(3) -0.003(2) -0.007(2) 0.001(2)
C26 0.039(3) 0.012(2) 0.021(3) 0.000(2) -0.002(2) 0.007(2)
C18 0.016(2) 0.028(3) 0.025(3) -0.002(2) -0.005(2) 0.005(2)
C38 0.024(3) 0.015(2) 0.032(3) -0.006(2) -0.002(2) 0.001(2)
C2 0.025(3) 0.023(3) 0.041(3) -0.005(2) -0.003(3) -0.007(2)
C3 0.020(2) 0.017(2) 0.032(3) 0.002(2) -0.005(2) -0.005(2)
C27 0.024(3) 0.013(2) 0.017(2) 0.006(2) 0.001(2) 0.004(2)
C46 0.013(2) 0.024(2) 0.017(2) 0.003(2) -0.008(2) -0.002(2)
C11 0.045(4) 0.052(4) 0.034(3) -0.007(3) -0.017(3) 0.009(3)
C58 0.021(3) 0.020(2) 0.019(2) -0.002(2) -0.005(2) 0.006(2)
C51 0.026(3) 0.014(2) 0.017(2) 0.000(2) -0.001(2) 0.008(2)
C53 0.034(3) 0.040(3) 0.029(3) 0.009(2) -0.003(2) -0.025(2)
C39 0.027(3) 0.014(2) 0.021(2) -0.004(2) -0.004(2) 0.006(2)
C52 0.032(3) 0.023(3) 0.025(3) 0.008(2) -0.004(2) -0.002(2)
C4 0.027(3) 0.033(3) 0.026(3) -0.002(2) -0.003(2) -0.007(2)
C56 0.020(2) 0.022(2) 0.025(3) 0.003(2) -0.009(2) -0.009(2)
C19 0.026(3) 0.020(2) 0.034(3) 0.006(2) -0.010(2) -0.006(2)
C47 0.023(3) 0.024(3) 0.020(3) 0.010(2) -0.004(2) -0.005(2)
C35 0.024(3) 0.025(3) 0.030(3) -0.006(2) -0.006(2) 0.001(2)
C42 0.022(3) 0.044(3) 0.025(3) 0.003(3) 0.004(2) -0.001(3)
C12 0.026(3) 0.029(3) 0.028(3) 0.012(2) -0.004(2) 0.001(2)
C20 0.028(3) 0.028(3) 0.028(3) -0.007(2) -0.003(2) 0.001(2)
C40 0.027(3) 0.015(2) 0.029(3) -0.002(2) -0.009(2) 0.005(2)
C23 0.042(3) 0.015(2) 0.032(3) -0.005(2) -0.005(3) -0.002(2)
C28 0.059(4) 0.037(3) 0.012(3) 0.009(2) -0.005(3) -0.006(3)
C48 0.022(3) 0.031(3) 0.021(3) 0.006(2) -0.013(2) 0.001(2)
C36 0.043(3) 0.017(2) 0.036(3) -0.015(2) -0.013(3) 0.008(2)
C49 0.026(3) 0.027(3) 0.034(3) -0.003(2) -0.008(2) -0.010(2)
C43 0.036(3) 0.030(3) 0.021(3) 0.011(2) 0.004(3) -0.005(3)
C50 0.018(2) 0.018(2) 0.022(3) 0.006(2) -0.004(2) -0.001(2)
C29 0.049(3) 0.026(3) 0.014(2) 0.002(2) -0.007(2) -0.005(3)
C5 0.037(4) 0.053(4) 0.047(4) -0.031(3) 0.003(3) 0.002(3)
C41 0.020(3) 0.036(3) 0.041(3) -0.005(3) -0.010(2) -0.004(2)
C13 0.051(4) 0.022(3) 0.034(3) -0.002(2) -0.020(3) 0.004(3)
C54 0.029(3) 0.049(3) 0.037(3) 0.007(3) 0.000(3) -0.019(3)
N6 0.043(3) 0.100(4) 0.033(3) 0.019(3) -0.018(2) -0.038(3)
C22 0.067(4) 0.023(3) 0.026(3) -0.005(2) -0.022(3) -0.004(3)
C6 0.036(3) 0.044(3) 0.030(3) -0.012(3) 0.001(3) -0.001(3)
C30 0.048(4) 0.013(2) 0.024(3) 0.001(2) 0.012(3) 0.007(3)
C57 0.033(3) 0.062(4) 0.029(3) -0.003(3) -0.007(3) -0.024(3)
C31 0.049(4) 0.052(4) 0.022(3) -0.006(3) -0.010(3) -0.010(3)
N8 0.040(3) 0.018(2) 0.032(3) 0.007(2) -0.005(2) 0.007(2)
C63 0.026(3) 0.011(2) 0.030(3) -0.003(2) -0.007(2) 0.002(2)
N70 0.044(6) 0.042(6) 0.036(5) -0.003(4) -0.007(4) -0.006(5)
C71 0.043(3) 0.040(3) 0.042(4) -0.003(3) -0.005(3) -0.009(3)
C72 0.048(6) 0.020(5) 0.033(6) 0.006(5) 0.012(5) -0.013(4)

loop_
_atom_site_label
_atom_site_type_symbol
_atom_site_fract_x
_atom_site_fract_y
_atom_site_fract_z
_atom_site_U_iso_or_equiv
_atom_site_thermal_displace_type
_atom_site_occupancy
_atom_site_calc_flag
_atom_site_refinement_flags
_atom_site_disorder_group
Cu1 Cu 0.43940(4) -0.03857(4) 0.08750(4) 0.01572(15) Uani 1 d . .
Cu2 Cu 0.56234(5) 0.10107(4) 0.10071(4) 0.0173(2) Uani 1 d . .
Cu3 Cu 0.95653(5) 0.93361(4) 0.07518(4) 0.0166(2) Uani 1 d . .
Cu4 Cu 0.46774(5) 0.34714(4) 0.60335(4) 0.01648(15) Uani 1 d . .
Cu5 Cu 0.51105(5) 0.53168(4) 0.58821(4) 0.0176(2) Uani 1 d . .
Cu6 Cu 0.92862(5) 0.93755(4) -0.12497(4) 0.0203(2) Uani 1 d . .
O13 O 0.3727(2) 0.0789(2) 0.1185(2) 0.0194(9) Uani 1 d . .
O19 O 0.5459(3) 0.4044(2) 0.5078(2) 0.0193(9) Uani 1 d . .
H92 H 0.6074 0.3803 0.4972 0.029 Uiso 1 d . .
O11 O 0.5897(3) 0.4635(2) 0.6750(2) 0.0203(9) Uani 1 d . .
O4 O 0.9083(2) 0.9947(2) -0.0266(2) 0.0186(9) Uani 1 d . .
H90 H 0.8518 1.0285 -0.0180 0.028 Uiso 1 d . .
O2 O 0.7549(2) 1.0965(2) 0.0749(2) 0.0203(9) Uani 1 d . .
N7 N 0.5212(3) 0.1866(2) -0.0015(3) 0.0158(10) Uani 1 d . .
O3 O 1.0138(3) 0.8663(2) 0.1749(2) 0.0202(9) Uani 1 d . .
O15 O 0.5899(2) 0.0136(2) 0.0271(2) 0.0172(9) Uani 1 d . .
H91 H 0.6433 -0.0238 0.0327 0.026 Uiso 1 d . .
O10 O 0.5634(2) 0.3255(2) 0.6813(2) 0.0193(9) Uani 1 d . .
O17 O 0.3839(3) 0.4932(2) 0.6516(2) 0.0206(9) Uani 1 d . .
O9 O 0.4869(2) -0.1658(2) 0.0741(2) 0.0180(9) Uani 1 d . .
O6 O 0.8932(3) 1.0423(2) -0.2044(2) 0.0278(10) Uani 1 d . .
O21 O 0.6253(3) 0.5978(2) 0.5539(2) 0.0234(9) Uani 1 d . .
O5 O 0.9935(2) 0.8196(2) 0.0269(2) 0.0186(9) Uani 1 d . .
O1 O 0.8875(3) 1.0289(2) 0.1433(2) 0.0207(9) Uani 1 d . .
O14 O 0.2546(3) 0.1159(2) 0.0313(2) 0.0336(10) Uani 1 d . .
N2 N 0.5225(3) 0.2115(3) 0.1549(3) 0.0203(11) Uani 1 d . .
O8 O 0.5680(3) 0.0231(2) 0.2104(2) 0.0203(9) Uani 1 d . .
N9 N 0.3654(3) 0.3621(3) 0.5250(2) 0.0186(11) Uani 1 d . .
O7 O 0.4681(3) -0.0717(2) 0.2032(2) 0.0201(9) Uani 1 d . .
N1 N 0.9540(3) 0.8566(3) -0.2117(3) 0.0210(11) Uani 1 d . .
O18 O 0.2735(3) 0.5629(3) 0.5622(2) 0.0304(11) Uani 1 d . .
N5 N 0.3662(3) 0.2854(3) 0.6829(3) 0.0220(12) Uani 1 d . .
N3 N 0.9815(3) 0.8253(3) -0.0522(3) 0.0194(11) Uani 1 d . .
N4 N 1.0796(4) 0.6004(3) -0.0199(3) 0.0312(13) Uani 1 d . .
C7 C 0.8060(4) 1.0892(3) 0.1324(3) 0.0197(13) Uani 1 d . .
C62 C 0.6009(3) 0.3822(3) 0.7049(3) 0.0151(12) Uani 1 d . .
C32 C 0.5161(4) 0.2190(3) 0.2378(3) 0.0229(14) Uani 1 d . .
H32 H 0.5297 0.1679 0.2765 0.027 Uiso 1 calc R .
C14 C 1.0727(4) 0.8863(3) 0.2171(3) 0.0201(12) Uani 1 d . .
C15 C 0.2738(4) 0.2302(3) 0.2005(3) 0.0218(14) Uani 1 d . .
H15 H 0.3045 0.1822 0.2358 0.026 Uiso 1 calc R .
C25 C 0.9923(4) 0.7709(3) -0.1829(3) 0.0179(12) Uani 1 d . .
C45 C 0.6760(4) 0.2621(3) 0.8118(3) 0.0190(13) Uani 1 d . .
H45 H 0.6479 0.2225 0.7911 0.023 Uiso 1 calc R .
C21 C 0.9392(4) 0.8768(4) -0.2937(3) 0.0302(15) Uani 1 d . .
H21 H 0.9124 0.9351 -0.3142 0.036 Uiso 1 calc R .
C59 C 0.4968(4) 0.2693(3) 0.0125(3) 0.0194(13) Uani 1 d . .
C61 C 0.2938(4) 0.5177(3) 0.6308(3) 0.0209(14) Uani 1 d . .
C24 C 1.0157(4) 0.7050(3) -0.2357(3) 0.0248(14) Uani 1 d . .
H24 H 1.0412 0.6469 -0.2140 0.030 Uiso 1 calc R .
C44 C 1.0471(4) 0.6681(3) -0.0510(3) 0.0209(13) Uani 1 d . .
C37 C 1.0058(4) 0.7558(3) -0.0925(3) 0.0182(13) Uani 1 d . .
C60 C 0.2971(4) 0.1317(3) 0.0861(3) 0.0199(12) Uani 1 d . .
C1 C 0.7268(5) 1.3037(4) 0.2271(4) 0.042(2) Uani 1 d . .
H1 H 0.7073 1.3639 0.2092 0.050 Uiso 1 calc R .
C16 C 0.2639(4) 0.2201(3) 0.1175(3) 0.0188(13) Uani 1 d . .
C8 C 1.1475(4) 0.7000(4) 0.4354(4) 0.0335(14) Uani 1 d . .
H8 H 1.1616 0.6612 0.4844 0.040 Uiso 1 calc R .
C33 C 0.4980(4) 0.2862(3) 0.0993(3) 0.0193(13) Uani 1 d . .
C17 C 0.1995(4) 0.3861(3) 0.1744(4) 0.028(2) Uani 1 d . .
H17 H 0.1779 0.4411 0.1934 0.034 Uiso 1 calc R .
C9 C 1.1018(4) 0.8196(3) 0.2930(3) 0.0232(14) Uani 1 d . .
C34 C 0.4902(4) 0.2995(4) 0.2674(3) 0.029(2) Uani 1 d . .
H34 H 0.4859 0.3027 0.3254 0.035 Uiso 1 calc R .
C10 C 1.0937(4) 0.6774(4) 0.3821(4) 0.034(2) Uani 1 d . .
H10 H 1.0723 0.6233 0.3937 0.041 Uiso 1 calc R .
C55 C 0.2838(4) 0.2829(3) 0.6479(3) 0.0220(14) Uani 1 d . .
C26 C 0.4519(4) -0.1253(3) 0.3792(3) 0.026(2) Uani 1 d . .
H26 H 0.4050 -0.1383 0.3503 0.032 Uiso 1 calc R .
C18 C 0.2234(4) 0.2956(3) 0.0633(3) 0.0244(14) Uani 1 d . .
H18 H 0.2167 0.2903 0.0079 0.029 Uiso 1 calc R .
C38 C 0.2176(4) 0.4590(3) 0.7802(3) 0.0245(14) Uani 1 d . .
H38 H 0.2798 0.4563 0.7980 0.029 Uiso 1 calc R .
C2 C 0.7477(4) 1.2433(3) 0.1689(4) 0.029(2) Uani 1 d . .
H2 H 0.7399 1.2630 0.1120 0.035 Uiso 1 calc R .
C3 C 0.7800(4) 1.1541(3) 0.1951(3) 0.0233(14) Uani 1 d . .
C27 C 0.5210(4) -0.0716(3) 0.3356(3) 0.0205(14) Uani 1 d . .
C46 C 0.6646(4) 0.3502(3) 0.7748(3) 0.0182(13) Uani 1 d . .
C11 C 1.1822(5) 0.7796(4) 0.4184(4) 0.045(2) Uani 1 d . .
H11 H 1.2227 0.7922 0.4535 0.054 Uiso 1 calc R .
C58 C 0.5181(4) -0.0372(3) 0.2417(3) 0.0213(14) Uani 1 d . .
C51 C 0.3702(4) 0.2502(3) 0.7640(3) 0.0212(14) Uani 1 d . .
H51 H 0.4276 0.2511 0.7873 0.025 Uiso 1 calc R .
C53 C 0.2028(4) 0.2466(4) 0.6967(4) 0.033(2) Uani 1 d . .
H53 H 0.1460 0.2463 0.6724 0.040 Uiso 1 calc R .
C39 C 0.2065(4) 0.4878(3) 0.6951(3) 0.0216(14) Uani 1 d . .
C52 C 0.2914(4) 0.2120(3) 0.8155(4) 0.029(2) Uani 1 d . .
H52 H 0.2962 0.1877 0.8721 0.035 Uiso 1 calc R .
C4 C 0.7908(4) 1.1252(4) 0.2804(3) 0.029(2) Uani 1 d . .
H4 H 0.8148 1.0656 0.2978 0.035 Uiso 1 calc R .
C56 C 0.2879(4) 0.3233(3) 0.5586(3) 0.0216(13) Uani 1 d . .
C19 C 0.1942(4) 0.3765(3) 0.0916(4) 0.0269(15) Uani 1 d . .
H19 H 0.1703 0.4260 0.0543 0.032 Uiso 1 calc R .
C47 C 0.7294(4) 0.2341(3) 0.8797(3) 0.0239(14) Uani 1 d . .
H47 H 0.7350 0.1757 0.9057 0.029 Uiso 1 calc R .
C35 C 0.4735(4) 0.3699(4) 0.1253(3) 0.0270(15) Uani 1 d . .
H35 H 0.4595 0.4207 0.0864 0.032 Uiso 1 calc R .
C42 C 0.0429(4) 0.4359(4) 0.8130(4) 0.033(2) Uani 1 d . .
H42 H -0.0115 0.4180 0.8523 0.040 Uiso 1 calc R .
C12 C 1.0704(4) 0.7391(4) 0.3074(4) 0.031(2) Uani 1 d . .
H12 H 1.0348 0.7250 0.2694 0.037 Uiso 1 calc R .
C20 C 0.2383(4) 0.3106(4) 0.2300(4) 0.029(2) Uani 1 d . .
H20 H 0.2398 0.3156 0.2866 0.035 Uiso 1 calc R .
C40 C 0.1137(4) 0.4909(3) 0.6681(3) 0.0250(15) Uani 1 d . .
H40 H 0.1065 0.5104 0.6110 0.030 Uiso 1 calc R .
C23 C 1.0013(4) 0.7253(3) -0.3190(4) 0.030(2) Uani 1 d . .
H23 H 1.0170 0.6816 -0.3548 0.036 Uiso 1 calc R .
C28 C 0.5217(5) -0.1386(4) 0.5087(4) 0.038(2) Uani 1 d . .
H28 H 0.5220 -0.1595 0.5667 0.046 Uiso 1 calc R .
C48 C 0.7745(4) 0.2907(4) 0.9098(3) 0.0254(14) Uani 1 d . .
H48 H 0.8108 0.2704 0.9552 0.031 Uiso 1 calc R .
C36 C 0.4708(4) 0.3751(4) 0.2108(4) 0.032(2) Uani 1 d . .
H36 H 0.4557 0.4300 0.2300 0.038 Uiso 1 calc R .
C49 C 0.7654(4) 0.3783(4) 0.8718(4) 0.0279(15) Uani 1 d . .
H49 H 0.7958 0.4173 0.8912 0.033 Uiso 1 calc R .
C43 C 0.1348(4) 0.4343(4) 0.8390(4) 0.032(2) Uani 1 d . .
H43 H 0.1414 0.4166 0.8964 0.039 Uiso 1 calc R .
C50 C 0.7102(4) 0.4070(3) 0.8046(3) 0.0207(13) Uani 1 d . .
H50 H 0.7039 0.4657 0.7791 0.025 Uiso 1 calc R .
C29 C 0.5891(5) -0.0532(4) 0.3779(3) 0.030(2) Uani 1 d . .
H29 H 0.6358 -0.0181 0.3490 0.037 Uiso 1 calc R .
C5 C 0.7355(5) 1.2727(4) 0.3135(4) 0.046(2) Uani 1 d . .
H5 H 0.7204 1.3125 0.3532 0.055 Uiso 1 calc R .
C41 C 0.0326(4) 0.4648(4) 0.7266(4) 0.032(2) Uani 1 d . .
H41 H -0.0291 0.4664 0.7087 0.038 Uiso 1 calc R .
C13 C 1.1553(5) 0.8400(4) 0.3482(4) 0.036(2) Uani 1 d . .
H13 H 1.1740 0.8951 0.3387 0.043 Uiso 1 calc R .
C54 C 0.2067(4) 0.2109(4) 0.7811(4) 0.039(2) Uani 1 d . .
H54 H 0.1526 0.1865 0.8143 0.046 Uiso 1 calc R .
N6 N 0.1459(4) 0.3227(4) 0.4722(3) 0.057(2) Uani 1 d . .
C22 C 0.9629(5) 0.8126(4) -0.3495(4) 0.037(2) Uani 1 d . .
H22 H 0.9529 0.8284 -0.4063 0.045 Uiso 1 calc R .
C6 C 0.7661(5) 1.1843(4) 0.3396(4) 0.038(2) Uani 1 d . .
H6 H 0.7703 1.1640 0.3970 0.046 Uiso 1 calc R .
C30 C 0.4522(5) -0.1596(3) 0.4650(4) 0.033(2) Uani 1 d . .
H30 H 0.4067 -0.1961 0.4931 0.040 Uiso 1 calc R .
C57 C 0.2088(4) 0.3239(4) 0.5103(4) 0.039(2) Uani 1 d . .
C31 C 0.5902(5) -0.0859(4) 0.4636(4) 0.040(2) Uani 1 d . .
H31 H 0.6376 -0.0723 0.4915 0.048 Uiso 1 calc R .
N8 N 0.4308(4) 0.3990(3) -0.1000(3) 0.0334(14) Uani 1 d . .
C63 C 0.4592(4) 0.3417(3) -0.0522(3) 0.0227(14) Uani 1 d . .
N70 N 0.1063(10) 1.0963(7) 0.5985(9) 0.041(4) Uani 0.50 d P -1
C71 C 0.0901(11) 1.0519(8) 0.5569(9) 0.042(2) Uani 0.50 d P -1
C72 C 0.0688(12) 0.9934(9) 0.5021(10) 0.036(4) Uani 0.50 d P -1
H72A H 0.0162 1.0253 0.4699 0.055 Uiso 0.50 calc PR -1
H72B H 0.0462 0.9429 0.5375 0.055 Uiso 0.50 calc PR -1
H72C H 0.1302 0.9740 0.4632 0.055 Uiso 0.50 calc PR -1

loop_
_atom_type_symbol
_atom_type_description
_atom_type_scat_dispersion_real
_atom_type_scat_dispersion_imag
_atom_type_scat_source
C C 0.0033 0.0016 'International Tables Vol C Tables 4.2.6.8 and 6.1.1.4'
H H 0.0000 0.0000 'International Tables Vol C Tables 4.2.6.8 and 6.1.1.4'
N N 0.0061 0.0033 'International Tables Vol C Tables 4.2.6.8 and 6.1.1.4'
O O 0.0106 0.0060 'International Tables Vol C Tables 4.2.6.8 and 6.1.1.4'
Cu Cu 0.3201 1.2651 'International Tables Vol C Tables 4.2.6.8 and 6.1.1.4'

loop_
_geom_angle_atom_site_label_1
_geom_angle_atom_site_label_2
_geom_angle_atom_site_label_3
_geom_angle
_geom_angle_site_symmetry_1
_geom_angle_site_symmetry_3
_geom_angle_publ_flag
O15 Cu1 O7 176.25(14) 2_655 . yes
O15 Cu1 O13 95.22(14) 2_655 . yes
O7 Cu1 O13 87.94(14) . . yes
O15 Cu1 O9 90.04(14) 2_655 . yes
O7 Cu1 O9 86.51(14) . . yes
O13 Cu1 O9 169.01(13) . . yes
O15 Cu1 O15 84.78(15) 2_655 . yes
O7 Cu1 O15 97.25(13) . . yes
O13 Cu1 O15 90.33(13) . . yes
O9 Cu1 O15 99.78(12) . . yes
O15 Cu2 O8 98.67(14) . . yes
O15 Cu2 N2 166.8(2) . . yes
O8 Cu2 N2 94.1(2) . . yes
O15 Cu2 N7 85.48(15) . . yes
O8 Cu2 N7 166.66(15) . . yes
N2 Cu2 N7 81.3(2) . . yes
O15 Cu2 O2 87.10(13) . 1_545 yes
O8 Cu2 O2 92.08(13) . 1_545 yes
N2 Cu2 O2 96.05(15) . 1_545 yes
N7 Cu2 O2 100.83(14) . 1_545 yes
O4 Cu3 O3 176.14(13) . . yes
O4 Cu3 O1 93.74(14) . . yes
O3 Cu3 O1 89.78(14) . . yes
O4 Cu3 O5 91.35(14) . . yes
O3 Cu3 O5 85.72(14) . . yes
O1 Cu3 O5 162.93(14) . . yes
O4 Cu3 O4 84.27(15) . 2_775 yes
O3 Cu3 O4 94.18(14) . 2_775 yes
O1 Cu3 O4 89.66(13) . 2_775 yes
O5 Cu3 O4 107.07(13) . 2_775 yes
O19 Cu4 O10 98.22(15) . . yes
O19 Cu4 N5 166.4(2) . . yes
O10 Cu4 N5 95.0(2) . . yes
O19 Cu4 N9 84.7(2) . . yes
O10 Cu4 N9 176.3(2) . . yes
N5 Cu4 N9 81.9(2) . . yes
O19 Cu4 O17 90.22(13) . . yes
O10 Cu4 O17 92.06(13) . . yes
N5 Cu4 O17 92.61(14) . . yes
N9 Cu4 O17 90.21(14) . . yes
O19 Cu5 O11 171.16(14) 2_666 . yes
O19 Cu5 O17 96.31(14) 2_666 . yes
O11 Cu5 O17 91.60(14) . . yes
O19 Cu5 O21 88.58(15) 2_666 . yes
O11 Cu5 O21 85.21(14) . . yes
O17 Cu5 O21 160.73(14) . . yes
O19 Cu5 O19 84.60(13) 2_666 . yes
O11 Cu5 O19 91.60(13) . . yes
O17 Cu5 O19 89.06(13) . . yes
O21 Cu5 O19 110.00(13) . . yes
O4 Cu6 O6 96.86(15) . . yes
O4 Cu6 N1 168.86(15) . . yes
O6 Cu6 N1 94.2(2) . . yes
O4 Cu6 N3 87.2(2) . . yes
O6 Cu6 N3 173.1(2) . . yes
N1 Cu6 N3 81.8(2) . . yes
O4 Cu6 O1 82.25(13) . 2_775 yes
O6 Cu6 O1 89.01(14) . 2_775 yes
N1 Cu6 O1 99.15(14) . 2_775 yes
N3 Cu6 O1 85.98(14) . 2_775 yes
C60 O13 Cu1 126.1(3) . . ?
Cu5 O19 Cu4 122.7(2) 2_666 . yes
Cu5 O19 Cu5 95.40(13) 2_666 . yes
Cu4 O19 Cu5 87.03(12) . . yes
Cu5 O19 H92 115.1 2_666 . ?
Cu4 O19 H92 115.1 . . ?
Cu5 O19 H92 115.1 . . ?
C62 O11 Cu5 130.5(3) . . ?
Cu6 O4 Cu3 120.7(2) . . yes
Cu6 O4 Cu3 94.77(13) . 2_775 yes
Cu3 O4 Cu3 95.73(15) . 2_775 yes
Cu6 O4 H90 114.0 . . ?
Cu3 O4 H90 114.1 . . ?
Cu3 O4 H90 113.9 2_775 . ?
O9 N7 C59 120.5(4) 2_655 . ?
O9 N7 Cu2 125.9(3) 2_655 . ?
C59 N7 Cu2 113.5(3) . . ?
C14 O3 Cu3 129.3(3) . . ?
Cu2 O15 Cu1 122.7(2) . 2_655 yes
Cu2 O15 Cu1 93.15(13) . . yes
Cu1 O15 Cu1 95.22(15) 2_655 . yes
Cu2 O15 H91 113.8 . . ?
Cu1 O15 H91 113.8 2_655 . ?
Cu1 O15 H91 113.9 . . ?
C62 O10 Cu4 126.8(3) . . ?
C61 O17 Cu5 126.6(3) . . ?
C61 O17 Cu4 110.0(3) . . ?
Cu5 O17 Cu4 84.36(11) . . yes
N7 O9 Cu1 115.4(2) 2_655 . ?
C14 O6 Cu6 128.3(3) 2_775 . ?
N9 O21 Cu5 115.0(3) 2_666 . ?
N3 O5 Cu3 115.1(3) . . ?
C7 O1 Cu3 129.3(3) . . ?
C32 N2 C33 118.5(4) . . ?
C32 N2 Cu2 127.4(3) . . ?
C33 N2 Cu2 114.1(3) . . ?
C58 O8 Cu2 128.2(3) . . ?
C56 N9 O21 121.4(4) . 2_666 ?
C56 N9 Cu4 113.4(3) . . ?
O21 N9 Cu4 125.1(3) 2_666 . ?
C58 O7 Cu1 128.7(3) . . ?
C21 N1 C25 118.2(4) . . ?
C21 N1 Cu6 127.7(3) . . ?
C25 N1 Cu6 114.1(3) . . ?
C51 N5 C55 119.3(4) . . ?
C51 N5 Cu4 127.3(4) . . ?
C55 N5 Cu4 113.4(3) . . ?
O5 N3 C37 121.4(4) . . ?
O5 N3 Cu6 124.9(3) . . ?
C37 N3 Cu6 113.6(3) . . ?
O2 C7 O1 125.4(5) . . ?
O2 C7 C3 121.0(4) . . ?
O1 C7 C3 113.6(5) . . ?
O10 C62 O11 125.9(5) . . ?
O10 C62 C46 116.8(4) . . ?
O11 C62 C46 117.3(5) . . ?
N2 C32 C34 122.1(5) . . ?
N2 C32 H32 118.9 . . ?
C34 C32 H32 118.9 . . ?
O3 C14 O6 126.8(4) . 2_775 ?
O3 C14 C9 116.3(4) . . ?
O6 C14 C9 116.9(5) 2_775 . ?
C20 C15 C16 120.3(5) . . ?
C20 C15 H15 119.8 . . ?
C16 C15 H15 119.8 . . ?
N1 C25 C24 121.8(5) . . ?
N1 C25 C37 113.9(4) . . ?
C24 C25 C37 124.3(4) . . ?
C47 C45 C46 119.3(5) . . ?
C47 C45 H45 120.4 . . ?
C46 C45 H45 120.4 . . ?
N1 C21 C22 121.8(5) . . ?
N1 C21 H21 119.1 . . ?
C22 C21 H21 119.1 . . ?
N7 C59 C33 116.9(4) . . ?
N7 C59 C63 122.2(5) . . ?
C33 C59 C63 120.6(4) . . ?
O18 C61 O17 125.4(5) . . ?
O18 C61 C39 118.0(5) . . ?
O17 C61 C39 116.6(4) . . ?
C23 C24 C25 120.2(5) . . ?
C23 C24 H24 119.9 . . ?
C25 C24 H24 119.9 . . ?
N4 C44 C37 179.2(5) . . ?
N3 C37 C44 122.0(4) . . ?
N3 C37 C25 116.5(4) . . ?
C44 C37 C25 121.4(4) . . ?
O14 C60 O13 125.5(5) . . ?
O14 C60 C16 119.0(4) . . ?
O13 C60 C16 115.5(5) . . ?
C2 C1 C5 119.1(5) . . ?
C2 C1 H1 120.5 . . ?
C5 C1 H1 120.5 . . ?
C15 C16 C18 118.5(5) . . ?
C15 C16 C60 121.0(4) . . ?
C18 C16 C60 120.4(5) . . ?
C10 C8 C11 121.7(5) . . ?
C10 C8 H8 119.1 . . ?
C11 C8 H8 119.1 . . ?
N2 C33 C35 121.8(5) . . ?
N2 C33 C59 113.8(4) . . ?
C35 C33 C59 124.4(4) . . ?
C19 C17 C20 118.9(5) . . ?
C19 C17 H17 120.5 . . ?
C20 C17 H17 120.5 . . ?
C13 C9 C12 120.4(5) . . ?
C13 C9 C14 120.3(5) . . ?
C12 C9 C14 119.2(5) . . ?
C36 C34 C32 119.4(5) . . ?
C36 C34 H34 120.3 . . ?
C32 C34 H34 120.3 . . ?
C8 C10 C12 118.5(5) . . ?
C8 C10 H10 120.8 . . ?
C12 C10 H10 120.8 . . ?
N5 C55 C53 120.7(5) . . ?
N5 C55 C56 114.5(4) . . ?
C53 C55 C56 124.8(5) . . ?
C30 C26 C27 121.0(6) . . ?
C30 C26 H26 119.5 . . ?
C27 C26 H26 119.5 . . ?
C19 C18 C16 120.5(5) . . ?
C19 C18 H18 119.8 . . ?
C16 C18 H18 119.8 . . ?
C39 C38 C43 119.4(5) . . ?
C39 C38 H38 120.3 . . ?
C43 C38 H38 120.3 . . ?
C3 C2 C1 120.4(6) . . ?
C3 C2 H2 119.8 . . ?
C1 C2 H2 119.8 . . ?
C2 C3 C4 119.4(5) . . ?
C2 C3 C7 120.7(5) . . ?
C4 C3 C7 119.8(4) . . ?
C29 C27 C26 119.3(5) . . ?
C29 C27 C58 122.1(5) . . ?
C26 C27 C58 118.7(5) . . ?
C50 C46 C45 119.3(5) . . ?
C50 C46 C62 121.3(4) . . ?
C45 C46 C62 119.4(5) . . ?
C8 C11 C13 119.0(6) . . ?
C8 C11 H11 120.5 . . ?
C13 C11 H11 120.5 . . ?
O7 C58 O8 126.9(5) . . ?
O7 C58 C27 117.6(5) . . ?
O8 C58 C27 115.5(5) . . ?
N5 C51 C52 122.3(5) . . ?
N5 C51 H51 118.8 . . ?
C52 C51 H51 118.8 . . ?
C54 C53 C55 119.9(6) . . ?
C54 C53 H53 120.0 . . ?
C55 C53 H53 120.0 . . ?
C38 C39 C40 120.4(5) . . ?
C38 C39 C61 120.5(5) . . ?
C40 C39 C61 119.0(5) . . ?
C54 C52 C51 118.8(5) . . ?
C54 C52 H52 120.6 . . ?
C51 C52 H52 120.6 . . ?
C6 C4 C3 120.6(5) . . ?
C6 C4 H4 119.7 . . ?
C3 C4 H4 119.7 . . ?
N9 C56 C57 121.3(5) . . ?
N9 C56 C55 116.6(5) . . ?
C57 C56 C55 122.1(5) . . ?
C18 C19 C17 121.2(5) . . ?
C18 C19 H19 119.4 . . ?
C17 C19 H19 119.4 . . ?
C48 C47 C45 121.5(5) . . ?
C48 C47 H47 119.2 . . ?
C45 C47 H47 119.2 . . ?
C36 C35 C33 117.8(5) . . ?
C36 C35 H35 121.1 . . ?
C33 C35 H35 121.1 . . ?
C43 C42 C41 119.3(5) . . ?
C43 C42 H42 120.3 . . ?
C41 C42 H42 120.3 . . ?
C9 C12 C10 119.2(6) . . ?
C9 C12 H12 120.4 . . ?
C10 C12 H12 120.4 . . ?
C15 C20 C17 120.3(5) . . ?
C15 C20 H20 119.8 . . ?
C17 C20 H20 119.8 . . ?
C41 C40 C39 119.7(5) . . ?
C41 C40 H40 120.1 . . ?
C39 C40 H40 120.1 . . ?
C24 C23 C22 118.6(5) . . ?
C24 C23 H23 120.7 . . ?
C22 C23 H23 120.7 . . ?
C31 C28 C30 118.5(5) . . ?
C31 C28 H28 120.8 . . ?
C30 C28 H28 120.8 . . ?
C47 C48 C49 119.5(5) . . ?
C47 C48 H48 120.3 . . ?
C49 C48 H48 120.3 . . ?
C34 C36 C35 120.2(5) . . ?
C34 C36 H36 119.9 . . ?
C35 C36 H36 119.9 . . ?
C50 C49 C48 119.1(5) . . ?
C50 C49 H49 120.4 . . ?
C48 C49 H49 120.4 . . ?
C42 C43 C38 120.8(5) . . ?
C42 C43 H43 119.6 . . ?
C38 C43 H43 119.6 . . ?
C46 C50 C49 121.3(5) . . ?
C46 C50 H50 119.4 . . ?
C49 C50 H50 119.4 . . ?
C27 C29 C31 120.7(6) . . ?
C27 C29 H29 119.6 . . ?
C31 C29 H29 119.6 . . ?
C6 C5 C1 120.5(6) . . ?
C6 C5 H5 119.8 . . ?
C1 C5 H5 119.8 . . ?
C40 C41 C42 120.3(5) . . ?
C40 C41 H41 119.8 . . ?
C42 C41 H41 119.8 . . ?
C9 C13 C11 121.0(6) . . ?
C9 C13 H13 119.5 . . ?
C11 C13 H13 119.5 . . ?
C52 C54 C53 119.0(5) . . ?
C52 C54 H54 120.5 . . ?
C53 C54 H54 120.5 . . ?
C23 C22 C21 119.4(5) . . ?
C23 C22 H22 120.3 . . ?
C21 C22 H22 120.3 . . ?
C5 C6 C4 119.9(6) . . ?
C5 C6 H6 120.0 . . ?
C4 C6 H6 120.0 . . ?
C26 C30 C28 119.3(6) . . ?
C26 C30 H30 120.4 . . ?
C28 C30 H30 120.4 . . ?
N6 C57 C56 178.8(7) . . ?
C29 C31 C28 121.2(6) . . ?
C29 C31 H31 119.4 . . ?
C28 C31 H31 119.4 . . ?
N8 C63 C59 177.8(6) . . ?
N70 C71 C72 179.9(15) . . ?
C71 C72 H72A 109.5 . . ?
C71 C72 H72B 109.5 . . ?
H72A C72 H72B 109.5 . . ?
C71 C72 H72C 109.5 . . ?
H72A C72 H72C 109.5 . . ?
H72B C72 H72C 109.5 . . ?

loop_
_geom_bond_atom_site_label_1
_geom_bond_atom_site_label_2
_geom_bond_distance
_geom_bond_site_symmetry_2
_geom_bond_publ_flag
Cu1 O15 1.912(3) 2_655 yes
Cu1 O7 1.930(3) . yes
Cu1 O13 1.961(3) . yes
Cu1 O9 1.986(3) . yes
Cu1 O15 2.333(3) . yes
Cu2 O15 1.888(3) . yes
Cu2 O8 1.963(3) . yes
Cu2 N2 1.988(4) . yes
Cu2 N7 2.014(4) . yes
Cu2 O2 2.546(3) 1_545 yes
Cu3 O4 1.899(3) . yes
Cu3 O3 1.952(3) . yes
Cu3 O1 1.959(3) . yes
Cu3 O5 1.990(3) . yes
Cu3 O4 2.293(3) 2_775 yes
Cu4 O19 1.891(3) . yes
Cu4 O10 1.911(4) . yes
Cu4 N5 1.979(4) . yes
Cu4 N9 1.999(4) . yes
Cu4 O17 2.496(3) . yes
Cu5 O19 1.885(3) 2_666 yes
Cu5 O11 1.943(3) . yes
Cu5 O17 1.979(3) . yes
Cu5 O21 1.985(4) . yes
Cu5 O19 2.467(4) . yes
Cu6 O4 1.890(4) . yes
Cu6 O6 1.924(3) . yes
Cu6 N1 1.972(4) . yes
Cu6 N3 2.005(4) . yes
Cu6 O1 2.608(4) 2_775 yes
O13 C60 1.299(6) . ?
O19 Cu5 1.885(3) 2_666 ?
O19 H92 0.832 . ?
O11 C62 1.266(5) . ?
O4 Cu3 2.293(3) 2_775 ?
O4 H90 0.831 . ?
O2 C7 1.235(6) . ?
N7 O9 1.293(5) 2_655 ?
N7 C59 1.309(6) . ?
O3 C14 1.259(7) . ?
O15 Cu1 1.912(3) 2_655 ?
O15 H91 0.833 . ?
O10 C62 1.256(6) . ?
O17 C61 1.288(6) . ?
O9 N7 1.293(5) 2_655 ?
O6 C14 1.270(6) 2_775 ?
O21 N9 1.307(5) 2_666 ?
O5 N3 1.295(5) . ?
O1 C7 1.302(6) . ?
O14 C60 1.226(7) . ?
N2 C32 1.339(7) . ?
N2 C33 1.361(6) . ?
O8 C58 1.257(6) . ?
N9 C56 1.305(6) . ?
N9 O21 1.307(5) 2_666 ?
O7 C58 1.253(7) . ?
N1 C21 1.341(7) . ?
N1 C25 1.362(6) . ?
O18 C61 1.244(6) . ?
N5 C51 1.328(6) . ?
N5 C55 1.355(7) . ?
N3 C37 1.307(6) . ?
N4 C44 1.122(6) . ?
C7 C3 1.491(8) . ?
C62 C46 1.499(7) . ?
C32 C34 1.372(8) . ?
C32 H32 0.93 . ?
C14 O6 1.270(6) 2_775 ?
C14 C9 1.513(7) . ?
C15 C20 1.373(7) . ?
C15 C16 1.402(8) . ?
C15 H15 0.93 . ?
C25 C24 1.389(7) . ?
C25 C37 1.469(7) . ?
C45 C47 1.379(7) . ?
C45 C46 1.390(7) . ?
C45 H45 0.93 . ?
C21 C22 1.403(8) . ?
C21 H21 0.93 . ?
C59 C33 1.464(7) . ?
C59 C63 1.471(7) . ?
C61 C39 1.509(7) . ?
C24 C23 1.361(8) . ?
C24 H24 0.93 . ?
C44 C37 1.459(7) . ?
C60 C16 1.498(7) . ?
C1 C2 1.388(9) . ?
C1 C5 1.404(9) . ?
C1 H1 0.93 . ?
C16 C18 1.413(7) . ?
C8 C10 1.360(9) . ?
C8 C11 1.390(9) . ?
C8 H8 0.93 . ?
C33 C35 1.394(7) . ?
C17 C19 1.378(8) . ?
C17 C20 1.417(7) . ?
C17 H17 0.93 . ?
C9 C13 1.363(9) . ?
C9 C12 1.385(8) . ?
C34 C36 1.368(7) . ?
C34 H34 0.93 . ?
C10 C12 1.442(8) . ?
C10 H10 0.93 . ?
C55 C53 1.386(7) . ?
C55 C56 1.458(7) . ?
C26 C30 1.387(7) . ?
C26 C27 1.398(7) . ?
C26 H26 0.93 . ?
C18 C19 1.368(8) . ?
C18 H18 0.93 . ?
C38 C39 1.388(7) . ?
C38 C43 1.395(8) . ?
C38 H38 0.93 . ?
C2 C3 1.384(7) . ?
C2 H2 0.93 . ?
C3 C4 1.389(8) . ?
C27 C29 1.351(8) . ?
C27 C58 1.513(7) . ?
C46 C50 1.380(8) . ?
C11 C13 1.391(8) . ?
C11 H11 0.93 . ?
C51 C52 1.393(7) . ?
C51 H51 0.93 . ?
C53 C54 1.379(8) . ?
C53 H53 0.93 . ?
C39 C40 1.396(8) . ?
C52 C54 1.373(9) . ?
C52 H52 0.93 . ?
C4 C6 1.381(8) . ?
C4 H4 0.93 . ?
C56 C57 1.438(8) . ?
C19 H19 0.93 . ?
C47 C48 1.375(8) . ?
C47 H47 0.93 . ?
C35 C36 1.379(8) . ?
C35 H35 0.93 . ?
C42 C43 1.382(9) . ?
C42 C41 1.405(8) . ?
C42 H42 0.93 . ?
C12 H12 0.93 . ?
C20 H20 0.93 . ?
C40 C41 1.384(8) . ?
C40 H40 0.93 . ?
C23 C22 1.389(7) . ?
C23 H23 0.93 . ?
C28 C31 1.389(9) . ?
C28 C30 1.401(9) . ?
C28 H28 0.93 . ?
C48 C49 1.389(7) . ?
C48 H48 0.93 . ?
C36 H36 0.93 . ?
C49 C50 1.387(8) . ?
C49 H49 0.93 . ?
C43 H43 0.93 . ?
C50 H50 0.93 . ?
C29 C31 1.382(8) . ?
C29 H29 0.93 . ?
C5 C6 1.367(9) . ?
C5 H5 0.93 . ?
C41 H41 0.93 . ?
C13 H13 0.93 . ?
C54 H54 0.93 . ?
N6 C57 1.146(8) . ?
C22 H22 0.93 . ?
C6 H6 0.93 . ?
C30 H30 0.93 . ?
C31 H31 0.93 . ?
N8 C63 1.124(6) . ?
N70 C71 1.122(14) . ?
C71 C72 1.48(2) . ?
C72 H72A 0.96 . ?
C72 H72B 0.96 . ?
C72 H72C 0.96 . ?

loop_
_geom_torsion_atom_site_label_1
_geom_torsion_atom_site_label_2
_geom_torsion_atom_site_label_3
_geom_torsion_atom_site_label_4
_geom_torsion
_geom_torsion_site_symmetry_1
C33 N2 C32 C34 -2.9(8) .
C21 N1 C25 C24 -0.2(7) .
C21 N1 C25 C37 179.9(4) .
C25 N1 C21 C22 -0.6(8) .
O9 N7 C59 C33 173.8(4) 2_655
O9 N7 C59 C63 0.1(7) 2_655
N1 C25 C24 C23 0.6(8) .
C37 C25 C24 C23 -179.5(5) .
O5 N3 C37 C44 0.3(7) .
O5 N3 C37 C25 -177.9(4) .
N1 C25 C37 N3 -1.1(7) .
C24 C25 C37 N3 179.0(5) .
N1 C25 C37 C44 -179.3(4) .
C24 C25 C37 C44 0.8(8) .
C20 C15 C16 C18 4.3(7) .
C20 C15 C16 C60 -176.8(5) .
O14 C60 C16 C15 152.1(5) .
O13 C60 C16 C15 -30.1(7) .
O14 C60 C16 C18 -29.0(7) .
O13 C60 C16 C18 148.7(5) .
C32 N2 C33 C35 4.5(7) .
C32 N2 C33 C59 -173.7(4) .
N7 C59 C33 N2 -1.5(7) .
C63 C59 C33 N2 172.3(4) .
N7 C59 C33 C35 -179.6(5) .
C63 C59 C33 C35 -5.8(8) .
O3 C14 C9 C13 -172.3(5) .
O6 C14 C9 C13 5.1(7) 2_775
O3 C14 C9 C12 5.4(7) .
O6 C14 C9 C12 -177.1(5) 2_775
N2 C32 C34 C36 -0.4(8) .
C11 C8 C10 C12 -1.4(8) .
C51 N5 C55 C53 2.0(7) .
C51 N5 C55 C56 -179.9(4) .
C15 C16 C18 C19 -0.3(7) .
C60 C16 C18 C19 -179.2(5) .
C5 C1 C2 C3 -2.2(9) .
C1 C2 C3 C4 0.4(8) .
C1 C2 C3 C7 -177.9(5) .
O2 C7 C3 C2 -38.9(7) .
O1 C7 C3 C2 138.7(5) .
O2 C7 C3 C4 142.8(5) .
O1 C7 C3 C4 -39.6(7) .
C30 C26 C27 C29 0.2(7) .
C30 C26 C27 C58 179.1(5) .
C47 C45 C46 C50 2.4(7) .
C47 C45 C46 C62 -176.0(4) .
O10 C62 C46 C50 179.2(4) .
O11 C62 C46 C50 -0.8(6) .
O10 C62 C46 C45 -2.4(6) .
O11 C62 C46 C45 177.7(4) .
C10 C8 C11 C13 4.2(9) .
C29 C27 C58 O7 165.6(5) .
C26 C27 C58 O7 -13.3(7) .
C29 C27 C58 O8 -13.7(7) .
C26 C27 C58 O8 167.4(4) .
C55 N5 C51 C52 -1.3(7) .
N5 C55 C53 C54 -1.3(8) .
C56 C55 C53 C54 -179.3(5) .
C43 C38 C39 C40 -0.8(8) .
C43 C38 C39 C61 178.0(5) .
O18 C61 C39 C38 -162.2(5) .
O17 C61 C39 C38 18.4(7) .
O18 C61 C39 C40 16.6(7) .
O17 C61 C39 C40 -162.8(5) .
N5 C51 C52 C54 -0.2(8) .
C2 C3 C4 C6 2.3(8) .
C7 C3 C4 C6 -179.4(5) .
O21 N9 C56 C57 -0.7(7) 2_666
O21 N9 C56 C55 -178.2(4) 2_666
N5 C55 C56 N9 -4.7(7) .
C53 C55 C56 N9 173.3(5) .
N5 C55 C56 C57 177.8(5) .
C53 C55 C56 C57 -4.1(8) .
C16 C18 C19 C17 -2.6(8) .
C20 C17 C19 C18 1.5(8) .
C46 C45 C47 C48 -2.2(7) .
N2 C33 C35 C36 -2.6(8) .
C59 C33 C35 C36 175.4(5) .
C13 C9 C12 C10 0.9(8) .
C14 C9 C12 C10 -176.9(5) .
C8 C10 C12 C9 -1.1(8) .
C16 C15 C20 C17 -5.5(8) .
C19 C17 C20 C15 2.5(8) .
C38 C39 C40 C41 -0.3(8) .
C61 C39 C40 C41 -179.1(5) .
C25 C24 C23 C22 -0.2(9) .
C45 C47 C48 C49 0.7(7) .
C32 C34 C36 C35 2.4(9) .
C33 C35 C36 C34 -0.9(8) .
C47 C48 C49 C50 0.4(7) .
C41 C42 C43 C38 -1.5(9) .
C39 C38 C43 C42 1.7(8) .
C45 C46 C50 C49 -1.3(7) .
C62 C46 C50 C49 177.1(4) .
C48 C49 C50 C46 -0.1(7) .
C26 C27 C29 C31 -0.8(8) .
C58 C27 C29 C31 -179.7(5) .
C2 C1 C5 C6 1.3(10) .
C39 C40 C41 C42 0.5(8) .
C43 C42 C41 C40 0.4(9) .
C12 C9 C13 C11 2.0(8) .
C14 C9 C13 C11 179.7(5) .
C8 C11 C13 C9 -4.5(9) .
C51 C52 C54 C53 0.8(9) .
C55 C53 C54 C52 -0.1(9) .
C24 C23 C22 C21 -0.6(9) .
N1 C21 C22 C23 1.0(9) .
C1 C5 C6 C4 1.4(10) .
C3 C4 C6 C5 -3.2(9) .
C27 C26 C30 C28 1.1(8) .
C31 C28 C30 C26 -1.8(8) .
C27 C29 C31 C28 0.1(9) .
C30 C28 C31 C29 1.2(9) .
